data_4023669
loop_
_publ_author_name
'Johan D. M. Olsson'
'Lars Eriksson'
'Martina Lahmann'
'Stefan Oscarson'

_publ_section_title
;
 Investigations of Glycosylation Reactions with
 2-N-Acetyl-2N,3O-oxazolidinone-Protected Glucosamine Donors
;
_journal_name_full 'Journal of Organic Chemistry'
_journal_page_first 7181
_journal_page_last 7188
_journal_paper_doi 10.1021/jo800971s
_journal_volume 73
_journal_year 2008
_chemical_formula_moiety 'C15 H21 N O8 S'
_chemical_formula_sum 'C15 H21 N O8 S'
_chemical_formula_weight 375.39
_chemical_name_systematic
; 
 ? 
;
_space_group_IT_number 4
_symmetry_cell_setting monoclinic
_symmetry_space_group_name_Hall 'P 2yb'
_symmetry_space_group_name_H-M 'P 1 21 1'
_atom_sites_solution_hydrogens geom
_atom_sites_solution_primary direct
_atom_sites_solution_secondary difmap
_audit_creation_method SHELXL-97
_cell_angle_alpha 90.00
_cell_angle_beta 95.382(14)
_cell_angle_gamma 90.00
_cell_formula_units_Z 2
_cell_length_a 5.2144(6)
_cell_length_b 15.5943(12)
_cell_length_c 11.3014(12)
_cell_measurement_reflns_used 549
_cell_measurement_temperature 293(2)
_cell_measurement_theta_max 28.0
_cell_measurement_theta_min 2.0
_cell_volume 914.92(16)
_computing_cell_refinement 'Cell (Stoe, 1997)'
_computing_data_collection 'Expose (Stoe, 1997)'
_computing_data_reduction 'Integrate (Stoe, 1997)'
_computing_molecular_graphics 'Diamond (Bergerhof, 1996)'
_computing_publication_material 'SHELXL-97 (Sheldrick, 1997); PLATON (Spek, 2003)'
_computing_structure_refinement 'SHELXL-97 (Sheldrick, 1997)'
_computing_structure_solution 'SHELXS-97 (Sheldrick, 1990)'
_diffrn_ambient_temperature 293(2)
_diffrn_detector_area_resol_mean 6.67
_diffrn_measured_fraction_theta_full 0.991
_diffrn_measured_fraction_theta_max 0.991
_diffrn_measurement_device_type 'STOE IPDS'
_diffrn_measurement_method 'Area detector - \f scan'
_diffrn_radiation_monochromator graphite
_diffrn_radiation_source 'fine-focus sealed tube'
_diffrn_radiation_type MoK\a
_diffrn_radiation_wavelength 0.71073
_diffrn_reflns_av_R_equivalents 0.0634
_diffrn_reflns_av_sigmaI/netI 0.0428
_diffrn_reflns_limit_h_max 6
_diffrn_reflns_limit_h_min -6
_diffrn_reflns_limit_k_max 20
_diffrn_reflns_limit_k_min -20
_diffrn_reflns_limit_l_max 14
_diffrn_reflns_limit_l_min -14
_diffrn_reflns_number 14476
_diffrn_reflns_theta_full 28.11
_diffrn_reflns_theta_max 28.11
_diffrn_reflns_theta_min 2.23
_diffrn_standards_number 0
_exptl_absorpt_coefficient_mu 0.218
_exptl_absorpt_correction_T_max 0.98
_exptl_absorpt_correction_T_min 0.94
_exptl_absorpt_correction_type multi-scan
_exptl_absorpt_process_details
;
X-Red version 1.09 (Stoe, 1997).
;
_exptl_crystal_colour colour_less
_exptl_crystal_density_diffrn 1.363
_exptl_crystal_density_method 'not measured'
_exptl_crystal_description prism
_exptl_crystal_F_000 396
_exptl_crystal_size_max 0.30
_exptl_crystal_size_mid 0.12
_exptl_crystal_size_min 0.10
_refine_diff_density_max 0.511
_refine_diff_density_min -0.414
_refine_diff_density_rms 0.070
_refine_ls_abs_structure_details 'Flack H D (1983), Acta Cryst. A39, 876-881'
_refine_ls_abs_structure_Flack -0.01(11)
_refine_ls_extinction_method none
_refine_ls_goodness_of_fit_ref 1.126
_refine_ls_hydrogen_treatment constr
_refine_ls_matrix_type full
_refine_ls_number_parameters 230
_refine_ls_number_reflns 4393
_refine_ls_number_restraints 65
_refine_ls_restrained_S_all 1.166
_refine_ls_R_factor_all 0.0707
_refine_ls_R_factor_gt 0.0562
_refine_ls_shift/su_max 0.002
_refine_ls_shift/su_mean 0.000
_refine_ls_structure_factor_coef Fsqd
_refine_ls_weighting_details 'calc w=1/[\s^2^(Fo^2^)+(0.1603P)^2^] where P=(Fo^2^+2Fc^2^)/3'
_refine_ls_weighting_scheme calc
_refine_ls_wR_factor_gt 0.1562
_refine_ls_wR_factor_ref 0.1697
_reflns_number_gt 3357
_reflns_number_total 4393
_reflns_threshold_expression I>2\s(I)
_cod_data_source_file jo800971s_si_001.cif
_cod_data_source_block jo1
_cod_original_sg_symbol_H-M 'P 21'
_cod_database_code 4023669

loop_
_symmetry_equiv_pos_as_xyz
'x, y, z'
'-x, y+1/2, -z'

loop_
_atom_site_label
_atom_site_type_symbol
_atom_site_fract_x
_atom_site_fract_y
_atom_site_fract_z
_atom_site_U_iso_or_equiv
_atom_site_adp_type
_atom_site_occupancy
_atom_site_symmetry_multiplicity
_atom_site_calc_flag
_atom_site_refinement_flags
_atom_site_disorder_assembly
_atom_site_disorder_group
S1 S 0.4369(2) 0.61499(6) 0.32705(8) 0.0860(3) Uani 1 1 d U . .
C11 C 0.3977(18) 0.4942(5) 0.3611(7) 0.168(3) Uani 1 1 d DU . .
H11A H 0.4554 0.4810 0.4432 0.202 Uiso 1 1 calc R . .
H11B H 0.2204 0.4757 0.3441 0.202 Uiso 1 1 calc R . .
C12 C 0.5570(16) 0.4570(7) 0.2833(9) 0.165(3) Uani 1 1 d DU . .
H12A H 0.4915 0.4694 0.2029 0.248 Uiso 1 1 calc R . .
H12B H 0.5616 0.3960 0.2952 0.248 Uiso 1 1 calc R . .
H12C H 0.7279 0.4799 0.2983 0.248 Uiso 1 1 calc R . .
C1 C 0.6954(6) 0.6421(2) 0.4375(2) 0.0570(6) Uani 1 1 d U . .
H1 H 0.8526 0.6113 0.4219 0.068 Uiso 1 1 calc R . .
C2 C 0.7525(5) 0.73774(18) 0.4551(2) 0.0533(6) Uani 1 1 d U . .
H2 H 0.6033 0.7660 0.4848 0.064 Uiso 1 1 calc R . .
C3 C 0.9786(6) 0.7408(2) 0.5504(2) 0.0581(6) Uani 1 1 d U . .
H3 H 1.1097 0.7003 0.5284 0.070 Uiso 1 1 calc R . .
C4 C 0.8982(5) 0.7148(2) 0.6687(2) 0.0531(6) Uani 1 1 d U . .
H4 H 0.7576 0.7512 0.6912 0.064 Uiso 1 1 calc R . .
C5 C 0.8081(5) 0.6212(2) 0.6514(2) 0.0550(6) Uani 1 1 d U . .
H5 H 0.9550 0.5851 0.6357 0.066 Uiso 1 1 calc R . .
O5 O 0.6145(4) 0.61678(15) 0.55173(16) 0.0592(4) Uani 1 1 d U . .
N21 N 0.8586(4) 0.79300(17) 0.3672(2) 0.0587(6) Uani 1 1 d U . .
C22 C 0.7118(6) 0.8149(2) 0.2584(3) 0.0656(7) Uani 1 1 d U . .
O22 O 0.4922(5) 0.7912(2) 0.2454(3) 0.0898(8) Uani 1 1 d U . .
C23 C 0.8452(8) 0.8660(3) 0.1698(3) 0.0868(11) Uani 1 1 d U . .
H23A H 0.7737 0.8518 0.0908 0.130 Uiso 1 1 calc R . .
H23B H 1.0259 0.8528 0.1781 0.130 Uiso 1 1 calc R . .
H23C H 0.8214 0.9261 0.1837 0.130 Uiso 1 1 calc R . .
C24 C 1.0262(7) 0.8523(3) 0.4279(3) 0.0736(9) Uani 1 1 d U . .
O24 O 1.1097(8) 0.9174(2) 0.3912(3) 0.1072(11) Uani 1 1 d U . .
O25 O 1.0789(5) 0.82570(17) 0.54223(19) 0.0734(6) Uani 1 1 d U . .
O41 O 1.1169(4) 0.71949(15) 0.75634(16) 0.0608(5) Uani 1 1 d U . .
C42 C 1.0959(6) 0.7705(3) 0.8508(3) 0.0734(9) Uani 1 1 d U . .
O42 O 0.9128(6) 0.8131(3) 0.8627(3) 0.1310(18) Uani 1 1 d U . .
C43 C 1.3305(7) 0.7646(4) 0.9379(3) 0.0999(16) Uani 1 1 d U . .
H43A H 1.2860 0.7801 1.0156 0.150 Uiso 1 1 calc R . .
H43B H 1.4604 0.8030 0.9144 0.150 Uiso 1 1 calc R . .
H43C H 1.3952 0.7069 0.9395 0.150 Uiso 1 1 calc R . .
C51 C 0.6728(6) 0.5825(2) 0.7517(3) 0.0640(7) Uani 1 1 d U . .
H51A H 0.5204 0.6157 0.7646 0.077 Uiso 1 1 calc R . .
H51B H 0.6206 0.5241 0.7323 0.077 Uiso 1 1 calc R . .
O52 O 0.8531(5) 0.5839(2) 0.8571(2) 0.0803(7) Uani 1 1 d U . .
C53 C 0.7756(7) 0.5472(3) 0.9549(3) 0.0782(10) Uani 1 1 d U . .
O53 O 0.5747(7) 0.5143(4) 0.9558(3) 0.1258(16) Uani 1 1 d U . .
C54 C 0.9761(9) 0.5517(6) 1.0569(4) 0.116(2) Uani 1 1 d U . .
H54A H 0.9513 0.6026 1.1022 0.174 Uiso 1 1 calc R . .
H54B H 1.1433 0.5533 1.0279 0.174 Uiso 1 1 calc R . .
H54C H 0.9634 0.5022 1.1064 0.174 Uiso 1 1 calc R . .

loop_
_atom_site_aniso_label
_atom_site_aniso_U_11
_atom_site_aniso_U_22
_atom_site_aniso_U_33
_atom_site_aniso_U_23
_atom_site_aniso_U_13
_atom_site_aniso_U_12
S1 0.1118(7) 0.0689(4) 0.0679(4) -0.0081(4) -0.0413(4) -0.0110(5)
C11 0.197(7) 0.128(4) 0.159(6) -0.078(4) -0.088(5) 0.019(4)
C12 0.131(6) 0.180(7) 0.183(8) 0.051(6) 0.006(5) 0.009(5)
C1 0.0606(14) 0.0582(15) 0.0501(13) -0.0084(11) -0.0071(10) 0.0050(11)
C2 0.0541(13) 0.0570(15) 0.0469(12) -0.0089(10) -0.0056(9) 0.0033(11)
C3 0.0585(14) 0.0661(17) 0.0474(12) -0.0072(11) -0.0077(10) -0.0046(12)
C4 0.0477(11) 0.0671(16) 0.0422(11) -0.0076(10) -0.0075(9) 0.0045(11)
C5 0.0524(12) 0.0639(15) 0.0464(11) -0.0026(12) -0.0076(9) 0.0035(12)
O5 0.0605(10) 0.0640(11) 0.0499(9) -0.0049(9) -0.0118(7) -0.0009(9)
N21 0.0563(12) 0.0674(14) 0.0497(11) 0.0010(10) -0.0091(9) -0.0040(11)
C22 0.0651(16) 0.076(2) 0.0528(14) 0.0014(13) -0.0114(11) 0.0065(14)
O22 0.0723(14) 0.102(2) 0.0882(18) 0.0225(15) -0.0258(12) -0.0071(13)
C23 0.088(2) 0.111(3) 0.0585(17) 0.0148(18) -0.0063(15) -0.001(2)
C24 0.082(2) 0.079(2) 0.0576(15) 0.0011(14) -0.0065(14) -0.0185(17)
O24 0.137(3) 0.107(2) 0.0731(16) 0.0121(16) -0.0132(16) -0.054(2)
O25 0.0842(14) 0.0763(14) 0.0555(11) -0.0002(10) -0.0151(10) -0.0239(12)
O41 0.0551(10) 0.0782(13) 0.0463(9) -0.0157(9) -0.0107(7) 0.0065(9)
C42 0.0562(15) 0.111(3) 0.0519(14) -0.0286(16) 0.0011(11) -0.0086(16)
O42 0.0753(16) 0.199(4) 0.114(2) -0.096(3) -0.0154(15) 0.026(2)
C43 0.0638(18) 0.171(5) 0.0610(17) -0.035(2) -0.0126(14) -0.008(2)
C51 0.0611(15) 0.0737(18) 0.0555(15) -0.0014(13) -0.0030(12) -0.0014(14)
O52 0.0699(12) 0.117(2) 0.0515(11) 0.0142(11) -0.0047(9) -0.0084(13)
C53 0.0666(18) 0.109(3) 0.0585(16) 0.0135(17) 0.0031(13) -0.0018(19)
O53 0.103(2) 0.196(5) 0.0775(18) 0.024(2) 0.0046(15) -0.057(3)
C54 0.095(3) 0.188(6) 0.062(2) 0.034(3) -0.0100(19) -0.019(3)

loop_
_atom_type_symbol
_atom_type_description
_atom_type_scat_dispersion_real
_atom_type_scat_dispersion_imag
_atom_type_scat_source
C C 0.0033 0.0016 'International Tables Vol C Tables 4.2.6.8 and 6.1.1.4'
H H 0.0000 0.0000 'International Tables Vol C Tables 4.2.6.8 and 6.1.1.4'
N N 0.0061 0.0033 'International Tables Vol C Tables 4.2.6.8 and 6.1.1.4'
O O 0.0106 0.0060 'International Tables Vol C Tables 4.2.6.8 and 6.1.1.4'
S S 0.1246 0.1234 'International Tables Vol C Tables 4.2.6.8 and 6.1.1.4'
F F 0.0171 0.0103 'International Tables Vol C Tables 4.2.6.8 and 6.1.1.4'

loop_
_geom_angle_atom_site_label_1
_geom_angle_atom_site_label_2
_geom_angle_atom_site_label_3
_geom_angle
_geom_angle_site_symmetry_1
_geom_angle_site_symmetry_3
_geom_angle_publ_flag
C1 S1 C11 100.2(2) . . ?
C12 C11 S1 101.5(8) . . ?
C12 C11 H11A 111.5 . . ?
S1 C11 H11A 111.5 . . ?
C12 C11 H11B 111.5 . . ?
S1 C11 H11B 111.5 . . ?
H11A C11 H11B 109.3 . . ?
C11 C12 H12A 109.5 . . ?
C11 C12 H12B 109.5 . . ?
H12A C12 H12B 109.5 . . ?
C11 C12 H12C 109.5 . . ?
H12A C12 H12C 109.5 . . ?
H12B C12 H12C 109.5 . . ?
O5 C1 C2 102.7(2) . . ?
O5 C1 S1 106.98(19) . . ?
C2 C1 S1 116.32(19) . . ?
O5 C1 H1 110.2 . . ?
C2 C1 H1 110.2 . . ?
S1 C1 H1 110.2 . . ?
N21 C2 C3 98.4(2) . . ?
N21 C2 C1 124.6(2) . . ?
C3 C2 C1 104.5(2) . . ?
N21 C2 H2 109.3 . . ?
C3 C2 H2 109.3 . . ?
C1 C2 H2 109.3 . . ?
O25 C3 C4 116.4(2) . . ?
O25 C3 C2 104.3(2) . . ?
C4 C3 C2 111.2(2) . . ?
O25 C3 H3 108.2 . . ?
C4 C3 H3 108.2 . . ?
C2 C3 H3 108.2 . . ?
O41 C4 C3 109.3(2) . . ?
O41 C4 C5 110.4(2) . . ?
C3 C4 C5 104.6(2) . . ?
O41 C4 H4 110.8 . . ?
C3 C4 H4 110.8 . . ?
C5 C4 H4 110.8 . . ?
O5 C5 C51 102.9(2) . . ?
O5 C5 C4 109.1(2) . . ?
C51 C5 C4 116.1(2) . . ?
O5 C5 H5 109.4 . . ?
C51 C5 H5 109.4 . . ?
C4 C5 H5 109.4 . . ?
C5 O5 C1 116.2(2) . . ?
C24 N21 C22 121.5(3) . . ?
C24 N21 C2 108.3(2) . . ?
C22 N21 C2 121.3(2) . . ?
O22 C22 N21 117.5(3) . . ?
O22 C22 C23 125.4(3) . . ?
N21 C22 C23 117.2(3) . . ?
C22 C23 H23A 109.5 . . ?
C22 C23 H23B 109.5 . . ?
H23A C23 H23B 109.5 . . ?
C22 C23 H23C 109.5 . . ?
H23A C23 H23C 109.5 . . ?
H23B C23 H23C 109.5 . . ?
O24 C24 O25 122.7(3) . . ?
O24 C24 N21 128.3(3) . . ?
O25 C24 N21 108.9(3) . . ?
C24 O25 C3 107.5(2) . . ?
C42 O41 C4 117.3(2) . . ?
O42 C42 O41 123.4(3) . . ?
O42 C42 C43 125.3(3) . . ?
O41 C42 C43 111.3(3) . . ?
C42 C43 H43A 109.5 . . ?
C42 C43 H43B 109.5 . . ?
H43A C43 H43B 109.5 . . ?
C42 C43 H43C 109.5 . . ?
H43A C43 H43C 109.5 . . ?
H43B C43 H43C 109.5 . . ?
O52 C51 C5 107.3(2) . . ?
O52 C51 H51A 110.3 . . ?
C5 C51 H51A 110.3 . . ?
O52 C51 H51B 110.3 . . ?
C5 C51 H51B 110.3 . . ?
H51A C51 H51B 108.5 . . ?
C53 O52 C51 116.7(3) . . ?
O53 C53 O52 122.3(3) . . ?
O53 C53 C54 125.6(4) . . ?
O52 C53 C54 112.1(3) . . ?
C53 C54 H54A 109.5 . . ?
C53 C54 H54B 109.5 . . ?
H54A C54 H54B 109.5 . . ?
C53 C54 H54C 109.5 . . ?
H54A C54 H54C 109.5 . . ?
H54B C54 H54C 109.5 . . ?

loop_
_geom_bond_atom_site_label_1
_geom_bond_atom_site_label_2
_geom_bond_distance
_geom_bond_site_symmetry_2
_geom_bond_publ_flag
S1 C1 1.800(3) . ?
S1 C11 1.938(9) . ?
C11 C12 1.391(8) . ?
C11 H11A 0.9700 . ?
C11 H11B 0.9700 . ?
C12 H12A 0.9600 . ?
C12 H12B 0.9600 . ?
C12 H12C 0.9600 . ?
C1 O5 1.450(3) . ?
C1 C2 1.530(4) . ?
C1 H1 0.9800 . ?
C2 N21 1.462(4) . ?
C2 C3 1.521(3) . ?
C2 H2 0.9800 . ?
C3 O25 1.430(4) . ?
C3 C4 1.494(4) . ?
C3 H3 0.9800 . ?
C4 O41 1.441(3) . ?
C4 C5 1.539(4) . ?
C4 H4 0.9800 . ?
C5 O5 1.442(3) . ?
C5 C51 1.516(4) . ?
C5 H5 0.9800 . ?
N21 C24 1.405(4) . ?
N21 C22 1.427(3) . ?
C22 O22 1.199(4) . ?
C22 C23 1.502(5) . ?
C23 H23A 0.9600 . ?
C23 H23B 0.9600 . ?
C23 H23C 0.9600 . ?
C24 O24 1.195(5) . ?
C24 O25 1.360(4) . ?
O41 C42 1.344(4) . ?
C42 O42 1.182(5) . ?
C42 C43 1.500(5) . ?
C43 H43A 0.9600 . ?
C43 H43B 0.9600 . ?
C43 H43C 0.9600 . ?
C51 O52 1.447(3) . ?
C51 H51A 0.9700 . ?
C51 H51B 0.9700 . ?
O52 C53 1.340(4) . ?
C53 O53 1.167(5) . ?
C53 C54 1.483(5) . ?
C54 H54A 0.9600 . ?
C54 H54B 0.9600 . ?
C54 H54C 0.9600 . ?

loop_
_geom_torsion_atom_site_label_1
_geom_torsion_atom_site_label_2
_geom_torsion_atom_site_label_3
_geom_torsion_atom_site_label_4
_geom_torsion
_geom_torsion_site_symmetry_1
_geom_torsion_site_symmetry_2
_geom_torsion_site_symmetry_3
_geom_torsion_site_symmetry_4
_geom_torsion_publ_flag
C1 S1 C11 C12 -92.9(6) . . . . ?
C11 S1 C1 O5 -55.1(4) . . . . ?
C11 S1 C1 C2 -169.1(4) . . . . ?
O5 C1 C2 N21 175.7(2) . . . . ?
S1 C1 C2 N21 -67.9(3) . . . . ?
O5 C1 C2 C3 64.5(2) . . . . ?
S1 C1 C2 C3 -179.05(19) . . . . ?
N21 C2 C3 O25 34.6(3) . . . . ?
C1 C2 C3 O25 163.7(2) . . . . ?
N21 C2 C3 C4 160.8(2) . . . . ?
C1 C2 C3 C4 -70.1(3) . . . . ?
O25 C3 C4 O41 -60.2(3) . . . . ?
C2 C3 C4 O41 -179.4(2) . . . . ?
O25 C3 C4 C5 -178.4(2) . . . . ?
C2 C3 C4 C5 62.4(3) . . . . ?
O41 C4 C5 O5 -171.78(19) . . . . ?
C3 C4 C5 O5 -54.3(3) . . . . ?
O41 C4 C5 C51 72.5(3) . . . . ?
C3 C4 C5 C51 -170.0(2) . . . . ?
C51 C5 O5 C1 -174.3(2) . . . . ?
C4 C5 O5 C1 61.8(3) . . . . ?
C2 C1 O5 C5 -65.8(3) . . . . ?
S1 C1 O5 C5 171.3(2) . . . . ?
C3 C2 N21 C24 -29.6(3) . . . . ?
C1 C2 N21 C24 -143.8(3) . . . . ?
C3 C2 N21 C22 -177.2(3) . . . . ?
C1 C2 N21 C22 68.7(4) . . . . ?
C24 N21 C22 O22 -138.2(4) . . . . ?
C2 N21 C22 O22 5.1(5) . . . . ?
C24 N21 C22 C23 41.6(5) . . . . ?
C2 N21 C22 C23 -175.1(3) . . . . ?
C22 N21 C24 O24 -16.4(6) . . . . ?
C2 N21 C24 O24 -163.9(4) . . . . ?
C22 N21 C24 O25 161.7(3) . . . . ?
C2 N21 C24 O25 14.2(4) . . . . ?
O24 C24 O25 C3 -172.1(4) . . . . ?
N21 C24 O25 C3 9.7(4) . . . . ?
C4 C3 O25 C24 -151.4(3) . . . . ?
C2 C3 O25 C24 -28.6(3) . . . . ?
C3 C4 O41 C42 122.4(3) . . . . ?
C5 C4 O41 C42 -123.1(3) . . . . ?
C4 O41 C42 O42 -2.8(6) . . . . ?
C4 O41 C42 C43 176.3(3) . . . . ?
O5 C5 C51 O52 179.9(2) . . . . ?
C4 C5 C51 O52 -60.9(3) . . . . ?
C5 C51 O52 C53 -175.9(3) . . . . ?
C51 O52 C53 O53 1.3(7) . . . . ?
C51 O52 C53 C54 179.5(5) . . . . ?

loop_
_cod_related_entry_id
_cod_related_entry_database
_cod_related_entry_code
1 ChemSpider 30658741
